data_7160126
loop_
_publ_author_name
'Ghosh, Kingkar'
'Ghosh, Narendra Nath'
'Choudhury, Prasun'
'Bhattacharjee, Subham'
'Saha, Rajat'
'Deb, Mayukh'
'Biswas, Kinkar'

_publ_section_title
;
 A benzimidazole-based Cu(ii) complex catalyzed site-selective C--H
 sulfenylation of imidazo-[1,2-a]pyridines using CS2 as a sulfur source
;
_journal_issue 38
_journal_name_full 'Organic &amp; Biomolecular Chemistry'
_journal_page_first 7791
_journal_page_last 7800
_journal_paper_doi 10.1039/D4OB00868E
_journal_volume 22
_journal_year 2024
_chemical_formula_moiety 'C21 H17 Cl N2 S'
_chemical_formula_sum 'C21 H17 Cl N2 S'
_chemical_formula_weight 364.88
_space_group_crystal_system triclinic
_space_group_IT_number 2
_space_group_name_Hall '-P 1'
_space_group_name_H-M_alt 'P -1'
_atom_sites_solution_hydrogens geom
_audit_creation_method SHELXL-2014/7
_audit_update_record
;
2024-04-15 deposited with the CCDC.	2024-08-30 downloaded from the CCDC.
;
_cell_angle_alpha 101.374(7)
_cell_angle_beta 107.360(6)
_cell_angle_gamma 90.842(8)
_cell_formula_units_Z 2
_cell_length_a 7.7958(9)
_cell_length_b 11.0760(19)
_cell_length_c 11.1247(14)
_cell_measurement_reflns_used 2596
_cell_measurement_temperature 296(2)
_cell_measurement_theta_max 52.813
_cell_measurement_theta_min 4.830
_cell_volume 896.0(2)
_computing_cell_refinement 'APEX2/SAINT (Bruker, 2004)'
_computing_data_collection 'APEX2 (Bruker, 2004)'
_computing_data_reduction 'SAINT/XPREP (Bruker, 2004)'
_computing_molecular_graphics 'ORTEP3 (Farrugia, 1997) and Mercury (Bruno et al., 2002)'
_computing_publication_material 'SHELXL-97 (Sheldrick, 2008)'
_computing_structure_refinement 'SHELXL-97 (Sheldrick, 2008)'
_computing_structure_solution 'SIR92 (Altornare et al., 2014)'
_diffrn_ambient_temperature 296(2)
_diffrn_measured_fraction_theta_full 0.972
_diffrn_measured_fraction_theta_max 0.931
_diffrn_measurement_device_type 'Bruker axs kappa apex2 CCD Diffractometer'
_diffrn_measurement_method '\w and \f scan'
_diffrn_radiation_type MoK\a
_diffrn_radiation_wavelength 0.71073
_diffrn_reflns_av_R_equivalents 0.0257
_diffrn_reflns_av_unetI/netI 0.0465
_diffrn_reflns_Laue_measured_fraction_full 0.972
_diffrn_reflns_Laue_measured_fraction_max 0.931
_diffrn_reflns_limit_h_max 10
_diffrn_reflns_limit_h_min -10
_diffrn_reflns_limit_k_max 5
_diffrn_reflns_limit_k_min -14
_diffrn_reflns_limit_l_max 14
_diffrn_reflns_limit_l_min -14
_diffrn_reflns_number 7361
_diffrn_reflns_point_group_measured_fraction_full 0.972
_diffrn_reflns_point_group_measured_fraction_max 0.931
_diffrn_reflns_theta_full 25.242
_diffrn_reflns_theta_max 28.357
_diffrn_reflns_theta_min 2.746
_exptl_absorpt_coefficient_mu 0.335
_exptl_absorpt_correction_T_max 0.967
_exptl_absorpt_correction_T_min 0.906
_exptl_absorpt_correction_type multi-scan
_exptl_absorpt_process_details 'SADABS V2012/1 (Bruker AXS Inc.)'
_exptl_crystal_colour colorless
_exptl_crystal_density_diffrn 1.352
_exptl_crystal_description block
_exptl_crystal_F_000 380
_exptl_crystal_size_max 0.300
_exptl_crystal_size_mid 0.200
_exptl_crystal_size_min 0.100
_refine_diff_density_max 0.325
_refine_diff_density_min -0.174
_refine_diff_density_rms 0.041
_refine_ls_extinction_method none
_refine_ls_goodness_of_fit_ref 0.746
_refine_ls_hydrogen_treatment constr
_refine_ls_matrix_type full
_refine_ls_number_parameters 227
_refine_ls_number_reflns 4183
_refine_ls_number_restraints 0
_refine_ls_restrained_S_all 0.746
_refine_ls_R_factor_all 0.0795
_refine_ls_R_factor_gt 0.0469
_refine_ls_shift/su_max 0.000
_refine_ls_shift/su_mean 0.000
_refine_ls_structure_factor_coef Fsqd
_refine_ls_weighting_details 'w=1/[\s^2^(Fo^2^)+(0.1755P)^2^+0.0503P] where P=(Fo^2^+2Fc^2^)/3'
_refine_ls_weighting_scheme calc
_refine_ls_wR_factor_gt 0.1489
_refine_ls_wR_factor_ref 0.1963
_reflns_Friedel_coverage 0.000
_reflns_number_gt 2641
_reflns_number_total 4183
_reflns_threshold_expression 'I > 2\s(I)'
_cod_data_source_file d4ob00868e2.cif
_cod_data_source_block shelx_CCDC1
_cod_depositor_comments 'Adding full bibliography for 7160125--7160126.cif.'
_cod_database_code 7160126
_shelx_shelxl_version_number 2014/7
_shelx_space_group_comment
;
The symmetry employed for this shelxl refinement is uniquely defined
by the following loop, which should always be used as a source of
symmetry information in preference to the above space-group names.
They are only intended as comments.
;
_shelx_estimated_absorpt_t_min 0.906
_shelx_estimated_absorpt_t_max 0.967

loop_
_space_group_symop_operation_xyz
'x, y, z'
'-x, -y, -z'

loop_
_atom_site_label
_atom_site_type_symbol
_atom_site_fract_x
_atom_site_fract_y
_atom_site_fract_z
_atom_site_U_iso_or_equiv
_atom_site_adp_type
_atom_site_occupancy
_atom_site_site_symmetry_order
_atom_site_calc_flag
_atom_site_refinement_flags_posn
_atom_site_refinement_flags_adp
_atom_site_refinement_flags_occupancy
_atom_site_disorder_assembly
_atom_site_disorder_group
Cl1 Cl 0.39919(12) 0.05102(8) 0.71740(10) 0.0921(3) Uani 1 1 d . . . . .
S1 S 0.59112(8) 0.71751(6) 0.83558(6) 0.0591(2) Uani 1 1 d . . . . .
N1 N 0.7776(2) 0.52309(19) 0.56826(19) 0.0513(5) Uani 1 1 d . . . . .
N2 N 0.7660(2) 0.71969(18) 0.65743(19) 0.0505(5) Uani 1 1 d . . . . .
C1 C -0.0267(5) 0.7911(6) 1.1305(3) 0.139(2) Uani 1 1 d . . . . .
H1A H 0.0609 0.8147 1.2142 0.208 Uiso 1 1 calc R U . . .
H1B H -0.0937 0.7157 1.1250 0.208 Uiso 1 1 calc R U . . .
H1C H -0.1076 0.8551 1.1169 0.208 Uiso 1 1 calc R U . . .
C2 C 0.0679(4) 0.7719(4) 1.0289(3) 0.0841(11) Uani 1 1 d . . . . .
C3 C 0.0638(4) 0.6591(4) 0.9519(3) 0.0864(10) Uani 1 1 d . . . . .
H3 H -0.0030 0.5929 0.9606 0.104 Uiso 1 1 calc R U . . .
C4 C 0.1549(4) 0.6389(3) 0.8612(3) 0.0684(7) Uani 1 1 d . . . . .
H4 H 0.1511 0.5602 0.8116 0.082 Uiso 1 1 calc R U . . .
C5 C 0.2506(3) 0.7355(2) 0.8449(2) 0.0542(6) Uani 1 1 d . . . . .
C8 C 0.3512(3) 0.7164(3) 0.7486(2) 0.0593(6) Uani 1 1 d . . . . .
H8A H 0.3315 0.7818 0.7005 0.071 Uiso 1 1 calc R U . . .
H8B H 0.3094 0.6380 0.6883 0.071 Uiso 1 1 calc R U . . .
C9 C 0.6776(3) 0.6494(2) 0.7144(2) 0.0493(5) Uani 1 1 d . . . . .
C10 C 0.6886(3) 0.5284(2) 0.6571(2) 0.0467(5) Uani 1 1 d . . . . .
C11 C 0.6196(3) 0.4133(2) 0.6776(2) 0.0468(5) Uani 1 1 d . . . . .
C16 C 0.6249(3) 0.3036(2) 0.5944(2) 0.0549(6) Uani 1 1 d . . . . .
H16 H 0.6746 0.3055 0.5284 0.066 Uiso 1 1 calc R U . . .
C15 C 0.5597(3) 0.1925(2) 0.6058(3) 0.0613(6) Uani 1 1 d . . . . .
H15 H 0.5638 0.1201 0.5482 0.074 Uiso 1 1 calc R U . . .
C14 C 0.4878(3) 0.1904(3) 0.7044(3) 0.0612(6) Uani 1 1 d . . . . .
C12 C 0.5492(4) 0.4068(3) 0.7772(3) 0.0636(7) Uani 1 1 d . . . . .
H12 H 0.5466 0.4786 0.8361 0.076 Uiso 1 1 calc R U . . .
C13 C 0.4831(4) 0.2957(3) 0.7903(3) 0.0697(7) Uani 1 1 d . . . . .
H13 H 0.4356 0.2926 0.8571 0.084 Uiso 1 1 calc R U . . .
C17 C 0.8244(3) 0.6378(2) 0.5697(2) 0.0510(5) Uani 1 1 d . . . . .
C7 C 0.1622(5) 0.8677(4) 1.0098(3) 0.0855(10) Uani 1 1 d . . . . .
H7 H 0.1652 0.9466 1.0587 0.103 Uiso 1 1 calc R U . . .
C6 C 0.2525(4) 0.8495(3) 0.9196(3) 0.0706(7) Uani 1 1 d . . . . .
H6 H 0.3163 0.9163 0.9093 0.085 Uiso 1 1 calc R U . . .
C21 C 0.8000(3) 0.8449(3) 0.6776(3) 0.0647(7) Uani 1 1 d . . . . .
H21 H 0.7591 0.8985 0.7368 0.078 Uiso 1 1 calc R U . . .
C20 C 0.8941(4) 0.8884(3) 0.6096(3) 0.0759(8) Uani 1 1 d . . . . .
H20 H 0.9183 0.9732 0.6223 0.091 Uiso 1 1 calc R U . . .
C19 C 0.9562(4) 0.8094(3) 0.5208(3) 0.0740(8) Uani 1 1 d . . . . .
H19 H 1.0216 0.8418 0.4753 0.089 Uiso 1 1 calc R U . . .
C18 C 0.9219(3) 0.6858(3) 0.5001(3) 0.0630(7) Uani 1 1 d . . . . .
H18 H 0.9626 0.6330 0.4401 0.076 Uiso 1 1 calc R U . . .

loop_
_atom_site_aniso_label
_atom_site_aniso_U_11
_atom_site_aniso_U_22
_atom_site_aniso_U_33
_atom_site_aniso_U_23
_atom_site_aniso_U_13
_atom_site_aniso_U_12
Cl1 0.0969(6) 0.0691(5) 0.1258(7) 0.0411(5) 0.0444(5) -0.0051(4)
S1 0.0510(3) 0.0652(4) 0.0540(4) -0.0025(3) 0.0152(3) 0.0068(3)
N1 0.0454(9) 0.0523(12) 0.0612(11) 0.0099(9) 0.0248(8) 0.0068(8)
N2 0.0362(8) 0.0505(11) 0.0616(11) 0.0092(9) 0.0119(8) 0.0026(7)
C1 0.079(2) 0.276(7) 0.070(2) 0.030(3) 0.0372(18) 0.034(3)
C2 0.0547(15) 0.145(3) 0.0560(15) 0.0252(19) 0.0195(12) 0.0281(18)
C3 0.0563(15) 0.121(3) 0.090(2) 0.043(2) 0.0201(15) -0.0022(17)
C4 0.0573(14) 0.0729(19) 0.0744(16) 0.0142(14) 0.0200(13) 0.0055(13)
C5 0.0471(11) 0.0636(15) 0.0524(12) 0.0109(11) 0.0166(10) 0.0133(10)
C8 0.0519(12) 0.0699(17) 0.0547(13) 0.0074(11) 0.0177(10) 0.0124(11)
C9 0.0397(10) 0.0511(13) 0.0539(12) 0.0057(10) 0.0130(9) 0.0040(9)
C10 0.0353(9) 0.0542(13) 0.0504(11) 0.0095(10) 0.0136(8) 0.0059(8)
C11 0.0378(9) 0.0504(13) 0.0519(11) 0.0115(10) 0.0127(8) 0.0042(8)
C16 0.0544(12) 0.0564(14) 0.0558(12) 0.0096(11) 0.0215(10) 0.0023(10)
C15 0.0638(14) 0.0514(15) 0.0668(15) 0.0076(12) 0.0205(12) -0.0013(11)
C14 0.0531(13) 0.0583(15) 0.0755(16) 0.0257(13) 0.0173(12) 0.0013(11)
C12 0.0669(14) 0.0620(16) 0.0695(15) 0.0131(13) 0.0329(13) 0.0052(12)
C13 0.0736(17) 0.0739(19) 0.0781(17) 0.0273(15) 0.0404(14) 0.0066(14)
C17 0.0398(10) 0.0531(14) 0.0632(13) 0.0162(11) 0.0178(9) 0.0054(9)
C7 0.085(2) 0.102(3) 0.0648(17) -0.0032(17) 0.0266(15) 0.0353(19)
C6 0.0795(17) 0.0657(18) 0.0678(16) 0.0080(13) 0.0277(14) 0.0178(14)
C21 0.0565(13) 0.0488(14) 0.0815(17) 0.0068(13) 0.0150(12) 0.0000(11)
C20 0.0656(16) 0.0556(17) 0.103(2) 0.0286(16) 0.0137(15) -0.0058(13)
C19 0.0592(14) 0.075(2) 0.098(2) 0.0354(17) 0.0287(14) 0.0037(13)
C18 0.0508(13) 0.0690(18) 0.0801(17) 0.0262(14) 0.0296(12) 0.0078(12)

loop_
_atom_type_symbol
_atom_type_description
_atom_type_scat_dispersion_real
_atom_type_scat_dispersion_imag
_atom_type_scat_source
C C 0.0033 0.0016 'International Tables Vol C Tables 4.2.6.8 and 6.1.1.4'
H H 0.0000 0.0000 'International Tables Vol C Tables 4.2.6.8 and 6.1.1.4'
N N 0.0061 0.0033 'International Tables Vol C Tables 4.2.6.8 and 6.1.1.4'
S S 0.1246 0.1234 'International Tables Vol C Tables 4.2.6.8 and 6.1.1.4'
Cl Cl 0.1484 0.1585 'International Tables Vol C Tables 4.2.6.8 and 6.1.1.4'

loop_
_geom_angle_atom_site_label_1
_geom_angle_atom_site_label_2
_geom_angle_atom_site_label_3
_geom_angle
_geom_angle_site_symmetry_1
_geom_angle_site_symmetry_3
_geom_angle_publ_flag
C9 S1 C8 102.25(10) . . ?
C17 N1 C10 106.34(19) . . ?
C21 N2 C9 131.0(2) . . ?
C21 N2 C17 122.2(2) . . ?
C9 N2 C17 106.8(2) . . ?
C2 C1 H1A 109.5 . . ?
C2 C1 H1B 109.5 . . ?
H1A C1 H1B 109.5 . . ?
C2 C1 H1C 109.5 . . ?
H1A C1 H1C 109.5 . . ?
H1B C1 H1C 109.5 . . ?
C7 C2 C3 116.8(3) . . ?
C7 C2 C1 121.2(4) . . ?
C3 C2 C1 122.0(4) . . ?
C2 C3 C4 122.7(3) . . ?
C2 C3 H3 118.6 . . ?
C4 C3 H3 118.6 . . ?
C5 C4 C3 119.5(3) . . ?
C5 C4 H4 120.2 . . ?
C3 C4 H4 120.2 . . ?
C6 C5 C4 118.3(2) . . ?
C6 C5 C8 121.0(3) . . ?
C4 C5 C8 120.7(2) . . ?
C5 C8 S1 108.09(16) . . ?
C5 C8 H8A 110.1 . . ?
S1 C8 H8A 110.1 . . ?
C5 C8 H8B 110.1 . . ?
S1 C8 H8B 110.1 . . ?
H8A C8 H8B 108.4 . . ?
N2 C9 C10 104.86(19) . . ?
N2 C9 S1 121.35(18) . . ?
C10 C9 S1 133.72(19) . . ?
N1 C10 C9 110.9(2) . . ?
N1 C10 C11 119.0(2) . . ?
C9 C10 C11 130.1(2) . . ?
C16 C11 C12 117.4(2) . . ?
C16 C11 C10 118.9(2) . . ?
C12 C11 C10 123.7(2) . . ?
C11 C16 C15 122.3(2) . . ?
C11 C16 H16 118.9 . . ?
C15 C16 H16 118.9 . . ?
C14 C15 C16 118.5(2) . . ?
C14 C15 H15 120.8 . . ?
C16 C15 H15 120.8 . . ?
C15 C14 C13 121.3(3) . . ?
C15 C14 Cl1 119.0(2) . . ?
C13 C14 Cl1 119.7(2) . . ?
C13 C12 C11 121.1(3) . . ?
C13 C12 H12 119.5 . . ?
C11 C12 H12 119.5 . . ?
C12 C13 C14 119.4(3) . . ?
C12 C13 H13 120.3 . . ?
C14 C13 H13 120.3 . . ?
N1 C17 C18 130.6(2) . . ?
N1 C17 N2 111.2(2) . . ?
C18 C17 N2 118.3(2) . . ?
C2 C7 C6 121.2(3) . . ?
C2 C7 H7 119.4 . . ?
C6 C7 H7 119.4 . . ?
C5 C6 C7 121.4(3) . . ?
C5 C6 H6 119.3 . . ?
C7 C6 H6 119.3 . . ?
C20 C21 N2 118.3(3) . . ?
C20 C21 H21 120.9 . . ?
N2 C21 H21 120.9 . . ?
C21 C20 C19 121.5(3) . . ?
C21 C20 H20 119.3 . . ?
C19 C20 H20 119.3 . . ?
C18 C19 C20 120.4(3) . . ?
C18 C19 H19 119.8 . . ?
C20 C19 H19 119.8 . . ?
C19 C18 C17 119.4(3) . . ?
C19 C18 H18 120.3 . . ?
C17 C18 H18 120.3 . . ?

loop_
_geom_bond_atom_site_label_1
_geom_bond_atom_site_label_2
_geom_bond_distance
_geom_bond_site_symmetry_2
_geom_bond_publ_flag
Cl1 C14 1.731(3) . ?
S1 C9 1.732(2) . ?
S1 C8 1.830(2) . ?
N1 C17 1.312(3) . ?
N1 C10 1.360(3) . ?
N2 C21 1.370(3) . ?
N2 C9 1.386(3) . ?
N2 C17 1.382(3) . ?
C1 C2 1.507(4) . ?
C1 H1A 0.9600 . ?
C1 H1B 0.9600 . ?
C1 H1C 0.9600 . ?
C2 C7 1.368(6) . ?
C2 C3 1.363(5) . ?
C3 C4 1.385(4) . ?
C3 H3 0.9300 . ?
C4 C5 1.366(4) . ?
C4 H4 0.9300 . ?
C5 C6 1.365(4) . ?
C5 C8 1.492(3) . ?
C8 H8A 0.9700 . ?
C8 H8B 0.9700 . ?
C9 C10 1.382(3) . ?
C10 C11 1.461(3) . ?
C11 C16 1.384(3) . ?
C11 C12 1.388(3) . ?
C16 C15 1.368(4) . ?
C16 H16 0.9300 . ?
C15 C14 1.376(4) . ?
C15 H15 0.9300 . ?
C14 C13 1.363(4) . ?
C12 C13 1.377(4) . ?
C12 H12 0.9300 . ?
C13 H13 0.9300 . ?
C17 C18 1.401(3) . ?
C7 C6 1.374(4) . ?
C7 H7 0.9300 . ?
C6 H6 0.9300 . ?
C21 C20 1.343(4) . ?
C21 H21 0.9300 . ?
C20 C19 1.391(4) . ?
C20 H20 0.9300 . ?
C19 C18 1.352(4) . ?
C19 H19 0.9300 . ?
C18 H18 0.9300 . ?

loop_
_geom_torsion_atom_site_label_1
_geom_torsion_atom_site_label_2
_geom_torsion_atom_site_label_3
_geom_torsion_atom_site_label_4
_geom_torsion
_geom_torsion_site_symmetry_1
_geom_torsion_site_symmetry_2
_geom_torsion_site_symmetry_3
_geom_torsion_site_symmetry_4
_geom_torsion_publ_flag
C7 C2 C3 C4 2.3(5) . . . . ?
C1 C2 C3 C4 -177.8(3) . . . . ?
C2 C3 C4 C5 -1.4(5) . . . . ?
C3 C4 C5 C6 0.0(4) . . . . ?
C3 C4 C5 C8 179.5(2) . . . . ?
C6 C5 C8 S1 75.7(3) . . . . ?
C4 C5 C8 S1 -103.8(2) . . . . ?
C9 S1 C8 C5 162.61(19) . . . . ?
C21 N2 C9 C10 -178.7(2) . . . . ?
C17 N2 C9 C10 0.1(2) . . . . ?
C21 N2 C9 S1 -1.5(3) . . . . ?
C17 N2 C9 S1 177.40(15) . . . . ?
C8 S1 C9 N2 100.67(19) . . . . ?
C8 S1 C9 C10 -83.0(2) . . . . ?
C17 N1 C10 C9 0.7(2) . . . . ?
C17 N1 C10 C11 -179.86(19) . . . . ?
N2 C9 C10 N1 -0.5(2) . . . . ?
S1 C9 C10 N1 -177.31(17) . . . . ?
N2 C9 C10 C11 -179.8(2) . . . . ?
S1 C9 C10 C11 3.4(4) . . . . ?
N1 C10 C11 C16 -8.7(3) . . . . ?
C9 C10 C11 C16 170.5(2) . . . . ?
N1 C10 C11 C12 170.8(2) . . . . ?
C9 C10 C11 C12 -9.9(4) . . . . ?
C12 C11 C16 C15 1.7(4) . . . . ?
C10 C11 C16 C15 -178.7(2) . . . . ?
C11 C16 C15 C14 -0.6(4) . . . . ?
C16 C15 C14 C13 -0.8(4) . . . . ?
C16 C15 C14 Cl1 178.3(2) . . . . ?
C16 C11 C12 C13 -1.7(4) . . . . ?
C10 C11 C12 C13 178.8(2) . . . . ?
C11 C12 C13 C14 0.4(4) . . . . ?
C15 C14 C13 C12 0.9(4) . . . . ?
Cl1 C14 C13 C12 -178.2(2) . . . . ?
C10 N1 C17 C18 178.4(2) . . . . ?
C10 N1 C17 N2 -0.7(2) . . . . ?
C21 N2 C17 N1 179.3(2) . . . . ?
C9 N2 C17 N1 0.3(2) . . . . ?
C21 N2 C17 C18 0.2(3) . . . . ?
C9 N2 C17 C18 -178.8(2) . . . . ?
C3 C2 C7 C6 -1.9(5) . . . . ?
C1 C2 C7 C6 178.2(3) . . . . ?
C4 C5 C6 C7 0.4(4) . . . . ?
C8 C5 C6 C7 -179.1(3) . . . . ?
C2 C7 C6 C5 0.5(5) . . . . ?
C9 N2 C21 C20 178.4(2) . . . . ?
C17 N2 C21 C20 -0.3(4) . . . . ?
N2 C21 C20 C19 0.0(4) . . . . ?
C21 C20 C19 C18 0.4(5) . . . . ?
C20 C19 C18 C17 -0.5(4) . . . . ?
N1 C17 C18 C19 -178.7(3) . . . . ?
N2 C17 C18 C19 0.2(4) . . . . ?
